data_7154194
loop_
_publ_author_name
'Commare, Bruno'
'Rigault, Delphine'
'Lemasson, Isabelle A.'
'Deschamps, Patrick'
'Tomas, Alain'
'Roussel, Pascal'
'Brabet, Isabelle'
'Goudet, Cyril'
'Pin, Jean-Philippe'
'Leroux, Fr\'ed\'eric R'
'Colobert, Fran\,coise'
'Acher, Francine C.'

_publ_section_title
;
 Determination of the absolute configuration of phosphinic analogues of
 glutamate.
;
_journal_issue 4
_journal_name_full 'Organic &amp; biomolecular chemistry'
_journal_page_first 1106
_journal_page_last 1112
_journal_paper_doi 10.1039/c4ob01960a
_journal_volume 13
_journal_year 2015
_chemical_formula_sum 'C15 H19 N2 O5 P'
_chemical_formula_weight 338.29
_chemical_name_common hydroxy(3-nitrophenyl)methyl)phosphinate
_chemical_name_systematic
; 
 ? 
;
_space_group_IT_number 4
_symmetry_cell_setting monoclinic
_symmetry_space_group_name_Hall 'P 2yb'
_symmetry_space_group_name_H-M 'P 1 21 1'
_atom_sites_solution_hydrogens geom
_atom_sites_solution_primary direct
_atom_sites_solution_secondary difmap
_audit_creation_method SHELXL-97
_cell_angle_alpha 90.00
_cell_angle_beta 112.390(2)
_cell_angle_gamma 90.00
_cell_formula_units_Z 2
_cell_length_a 12.2471(6)
_cell_length_b 5.6271(3)
_cell_length_c 13.2223(6)
_cell_measurement_reflns_used 9898
_cell_measurement_temperature 293(2)
_cell_measurement_theta_max 29
_cell_measurement_theta_min 2
_cell_volume 842.53(7)
_computing_cell_refinement 'Apex2 (Bruker AXS, 2006) '
_computing_data_collection 'Apex2 (Bruker AXS, 2006) '
_computing_data_reduction 'Apex2 (Bruker AXS, 2006) '
_computing_molecular_graphics 'ORTEP(III) '
_computing_structure_refinement 'SHELXL-97 (Sheldrick, 1997)'
_computing_structure_solution 'SHELXS-97 (Sheldrick, 1990)'
_diffrn_ambient_temperature 293(2)
_diffrn_measured_fraction_theta_full 0.998
_diffrn_measured_fraction_theta_max 0.998
_diffrn_measurement_device_type 'Bruker Kappa Apex2'
_diffrn_measurement_method '\f & \w scans'
_diffrn_radiation_monochromator graphite
_diffrn_radiation_source 'fine-focus sealed tube'
_diffrn_radiation_type MoK\a
_diffrn_radiation_wavelength 0.71073
_diffrn_reflns_av_R_equivalents 0.0539
_diffrn_reflns_av_sigmaI/netI 0.0330
_diffrn_reflns_limit_h_max 16
_diffrn_reflns_limit_h_min -16
_diffrn_reflns_limit_k_max 7
_diffrn_reflns_limit_k_min -7
_diffrn_reflns_limit_l_max 17
_diffrn_reflns_limit_l_min -17
_diffrn_reflns_number 46232
_diffrn_reflns_theta_full 28.73
_diffrn_reflns_theta_max 28.73
_diffrn_reflns_theta_min 1.67
_diffrn_standards_decay_% 0
_diffrn_standards_interval_count 0
_diffrn_standards_interval_time 0
_diffrn_standards_number 0
_exptl_absorpt_coefficient_mu 0.189
_exptl_absorpt_correction_T_max 1.00
_exptl_absorpt_correction_T_min 0.98
_exptl_absorpt_correction_type multi-scan
_exptl_absorpt_process_details 'SADABS (Siemens,1996)'
_exptl_crystal_colour colourless
_exptl_crystal_density_diffrn 1.333
_exptl_crystal_density_method 'not measured'
_exptl_crystal_description platelet
_exptl_crystal_F_000 356
_exptl_crystal_size_max 0.150
_exptl_crystal_size_mid 0.080
_exptl_crystal_size_min 0.020
_refine_diff_density_max 0.212
_refine_diff_density_min -0.305
_refine_diff_density_rms 0.065
_refine_ls_abs_structure_details 'Flack H D (1983), Acta Cryst. A39, 876-881'
_refine_ls_abs_structure_Flack 0.03(9)
_refine_ls_extinction_method none
_refine_ls_goodness_of_fit_ref 1.106
_refine_ls_hydrogen_treatment mixed
_refine_ls_matrix_type full
_refine_ls_number_parameters 257
_refine_ls_number_reflns 4377
_refine_ls_number_restraints 11
_refine_ls_restrained_S_all 1.107
_refine_ls_R_factor_all 0.0576
_refine_ls_R_factor_gt 0.0351
_refine_ls_shift/su_max 0.000
_refine_ls_shift/su_mean 0.000
_refine_ls_structure_factor_coef Fsqd
_refine_ls_weighting_details 'calc w=1/[\s^2^(Fo^2^)+(0.0627P)^2^+0.0000P] where P=(Fo^2^+2Fc^2^)/3'
_refine_ls_weighting_scheme calc
_refine_ls_wR_factor_gt 0.0870
_refine_ls_wR_factor_ref 0.1123
_reflns_number_gt 3394
_reflns_number_total 4377
_reflns_threshold_expression >2sigma(I)
_cod_data_source_file c4ob01960a2.cif
_cod_data_source_block Commare1
_cod_depositor_comments 'Adding full bibliography for 7154194.cif.'
_cod_original_sg_symbol_H-M 'P 21 '
_cod_database_code 7154194

loop_
_symmetry_equiv_pos_as_xyz
'x, y, z'
'-x, y+1/2, -z'

loop_
_atom_site_label
_atom_site_type_symbol
_atom_site_fract_x
_atom_site_fract_y
_atom_site_fract_z
_atom_site_U_iso_or_equiv
_atom_site_adp_type
_atom_site_occupancy
_atom_site_symmetry_multiplicity
_atom_site_calc_flag
_atom_site_refinement_flags
P1 P 0.23588(4) 0.86102(8) 0.17967(4) 0.03442(14) Uani 1 1 d D
H1 H 0.2242(16) 0.863(4) 0.2731(14) 0.034(5) Uiso 1 1 d D
O4 O 0.13424(13) 1.0009(3) 0.10101(13) 0.0466(4) Uani 1 1 d .
O5 O 0.25236(14) 0.6154(3) 0.14345(13) 0.0473(4) Uani 1 1 d .
C7 C 0.3733(2) 1.0328(4) 0.21488(18) 0.0394(5) Uani 1 1 d D
H7 H 0.3815(19) 1.083(4) 0.1410(17) 0.036(5) Uiso 1 1 d D
O3 O 0.36477(16) 1.2356(3) 0.27508(15) 0.0563(5) Uani 1 1 d D
H31 H 0.328(3) 1.331(7) 0.229(2) 0.089(11) Uiso 1 1 d D
C5 C 0.47767(17) 0.8822(4) 0.28308(16) 0.0397(4) Uani 1 1 d .
C4 C 0.5304(2) 0.9099(5) 0.39538(18) 0.0514(6) Uani 1 1 d .
H4 H 0.5049 1.0307 0.4292 0.033(5) Uiso 1 1 calc R
C3 C 0.6210(2) 0.7593(6) 0.4584(2) 0.0630(7) Uani 1 1 d .
H3 H 0.6550 0.7794 0.5339 0.081(10) Uiso 1 1 calc R
C2 C 0.6605(2) 0.5814(6) 0.4099(2) 0.0642(8) Uani 1 1 d .
H2 H 0.7212 0.4803 0.4512 0.059(8) Uiso 1 1 calc R
C1 C 0.6079(2) 0.5574(4) 0.2987(2) 0.0537(6) Uani 1 1 d .
C6 C 0.5175(2) 0.7028(4) 0.2335(2) 0.0453(5) Uani 1 1 d .
H6 H 0.4840 0.6809 0.1582 0.045(7) Uiso 1 1 calc R
N1 N 0.6474(2) 0.3650(5) 0.2449(3) 0.0739(6) Uani 1 1 d .
O1 O 0.7366(2) 0.2568(6) 0.3001(3) 0.1212(11) Uani 1 1 d .
O2 O 0.5894(2) 0.3206(4) 0.1488(2) 0.0883(7) Uani 1 1 d .
N2 N 0.89485(16) 0.8904(3) 0.03509(14) 0.0366(4) Uani 1 1 d D
H21 H 0.976(2) 0.930(5) 0.0627(19) 0.055(7) Uiso 1 1 d D
H22 H 0.881(2) 0.763(6) -0.007(2) 0.062(8) Uiso 1 1 d D
H23 H 0.848(2) 0.983(5) -0.023(2) 0.054(7) Uiso 1 1 d D
C8 C 0.85267(18) 0.8906(4) 0.12738(17) 0.0403(5) Uani 1 1 d D
H8 H 0.860(2) 1.055(4) 0.1568(19) 0.045(6) Uiso 1 1 d D
C9 C 0.93663(19) 0.7539(4) 0.22367(17) 0.0403(5) Uani 1 1 d .
C10 C 0.9607(2) 0.8381(5) 0.32825(18) 0.0544(6) Uani 1 1 d .
H10 H 0.9253 0.9777 0.3381 0.049(7) Uiso 1 1 calc R
C11 C 1.0371(3) 0.7161(7) 0.4184(2) 0.0674(8) Uani 1 1 d .
H11 H 1.0523 0.7728 0.4885 0.066(8) Uiso 1 1 calc R
C12 C 1.0903(3) 0.5122(6) 0.4042(2) 0.0694(8) Uani 1 1 d .
H12 H 1.1418 0.4310 0.4649 0.084(10) Uiso 1 1 calc R
C13 C 1.0685(3) 0.4265(5) 0.3016(2) 0.0646(8) Uani 1 1 d .
H13 H 1.1057 0.2888 0.2925 0.103(13) Uiso 1 1 calc R
C14 C 0.9907(2) 0.5458(4) 0.2113(2) 0.0518(6) Uani 1 1 d .
H14 H 0.9746 0.4855 0.1416 0.072(9) Uiso 1 1 calc R
C15 C 0.7272(2) 0.7974(6) 0.0865(3) 0.0608(7) Uani 1 1 d D
H151 H 0.678(3) 0.887(7) 0.025(2) 0.096(11) Uiso 1 1 d D
H152 H 0.727(3) 0.631(6) 0.073(3) 0.078(10) Uiso 1 1 d D
H153 H 0.694(3) 0.828(7) 0.149(2) 0.096(10) Uiso 1 1 d D

loop_
_atom_site_aniso_label
_atom_site_aniso_U_11
_atom_site_aniso_U_22
_atom_site_aniso_U_33
_atom_site_aniso_U_23
_atom_site_aniso_U_13
_atom_site_aniso_U_12
P1 0.0353(3) 0.0243(2) 0.0405(3) 0.0012(2) 0.01091(19) -0.0005(2)
O4 0.0358(8) 0.0369(8) 0.0601(9) 0.0127(7) 0.0104(7) 0.0012(6)
O5 0.0448(9) 0.0292(7) 0.0572(10) -0.0083(7) 0.0076(7) -0.0001(6)
C7 0.0427(12) 0.0286(9) 0.0434(11) 0.0025(8) 0.0123(9) -0.0022(9)
O3 0.0672(11) 0.0264(7) 0.0571(11) -0.0040(7) 0.0032(8) 0.0019(8)
C5 0.0315(10) 0.0368(11) 0.0480(11) 0.0038(10) 0.0120(8) -0.0042(10)
C4 0.0397(12) 0.0618(18) 0.0490(12) 0.0029(11) 0.0125(10) 0.0011(11)
C3 0.0421(13) 0.083(2) 0.0544(15) 0.0103(14) 0.0082(11) 0.0004(14)
C2 0.0392(14) 0.0654(17) 0.079(2) 0.0243(15) 0.0121(13) 0.0083(13)
C1 0.0408(13) 0.0426(12) 0.0836(18) 0.0094(12) 0.0303(13) 0.0017(10)
C6 0.0378(11) 0.0404(11) 0.0575(14) 0.0026(10) 0.0177(10) -0.0036(9)
N1 0.0575(13) 0.0499(12) 0.121(2) -0.0007(17) 0.0417(14) 0.0054(14)
O1 0.0783(16) 0.101(2) 0.172(3) -0.005(2) 0.0347(17) 0.0495(17)
O2 0.0920(15) 0.0614(15) 0.1213(19) -0.0164(14) 0.0516(15) 0.0073(12)
N2 0.0346(9) 0.0322(9) 0.0403(9) 0.0028(8) 0.0115(7) -0.0004(8)
C8 0.0433(11) 0.0355(12) 0.0436(11) -0.0011(9) 0.0182(9) 0.0027(10)
C9 0.0442(12) 0.0334(10) 0.0461(12) 0.0042(9) 0.0204(9) 0.0000(9)
C10 0.0606(14) 0.0560(14) 0.0485(12) 0.0022(12) 0.0230(11) 0.0135(13)
C11 0.0740(19) 0.085(2) 0.0451(15) 0.0134(14) 0.0243(13) 0.0175(17)
C12 0.0623(18) 0.081(2) 0.0686(17) 0.0364(16) 0.0293(14) 0.0251(15)
C13 0.0744(18) 0.0495(15) 0.0815(19) 0.0267(13) 0.0428(15) 0.0249(13)
C14 0.0654(16) 0.0363(12) 0.0600(15) 0.0069(10) 0.0308(12) 0.0083(11)
C15 0.0444(14) 0.075(2) 0.0650(17) 0.0046(14) 0.0234(13) 0.0001(12)

loop_
_atom_type_symbol
_atom_type_description
_atom_type_scat_dispersion_real
_atom_type_scat_dispersion_imag
_atom_type_scat_source
C C 0.0033 0.0016 'International Tables Vol C Tables 4.2.6.8 and 6.1.1.4'
H H 0.0000 0.0000 'International Tables Vol C Tables 4.2.6.8 and 6.1.1.4'
N N 0.0061 0.0033 'International Tables Vol C Tables 4.2.6.8 and 6.1.1.4'
O O 0.0106 0.0060 'International Tables Vol C Tables 4.2.6.8 and 6.1.1.4'
P P 0.1023 0.0942 'International Tables Vol C Tables 4.2.6.8 and 6.1.1.4'

loop_
_geom_angle_atom_site_label_1
_geom_angle_atom_site_label_2
_geom_angle_atom_site_label_3
_geom_angle
O5 P1 O4 115.94(9)
O5 P1 C7 110.06(10)
O4 P1 C7 109.65(9)
O5 P1 H1 112.8(11)
O4 P1 H1 107.0(9)
C7 P1 H1 100.2(9)
O3 C7 C5 110.04(18)
O3 C7 P1 107.97(15)
C5 C7 P1 109.90(14)
O3 C7 H7 111.0(13)
C5 C7 H7 110.1(12)
P1 C7 H7 107.8(12)
C7 O3 H31 104(3)
C4 C5 C6 118.9(2)
C4 C5 C7 121.3(2)
C6 C5 C7 119.65(19)
C5 C4 C3 120.9(2)
C5 C4 H4 119.6
C3 C4 H4 119.6
C2 C3 C4 120.4(3)
C2 C3 H3 119.8
C4 C3 H3 119.8
C1 C2 C3 118.0(2)
C1 C2 H2 121.0
C3 C2 H2 121.0
C2 C1 C6 123.3(2)
C2 C1 N1 118.9(2)
C6 C1 N1 117.8(2)
C1 C6 C5 118.6(2)
C1 C6 H6 120.7
C5 C6 H6 120.7
O1 N1 O2 123.5(3)
O1 N1 C1 117.5(3)
O2 N1 C1 118.9(2)
C8 N2 H21 108.8(14)
C8 N2 H22 118(2)
H21 N2 H22 111(2)
C8 N2 H23 112.8(17)
H21 N2 H23 114(2)
H22 N2 H23 91(2)
N2 C8 C9 110.63(17)
N2 C8 C15 109.10(18)
C9 C8 C15 113.4(2)
N2 C8 H8 108.2(14)
C9 C8 H8 102.4(14)
C15 C8 H8 112.8(14)
C10 C9 C14 118.6(2)
C10 C9 C8 119.1(2)
C14 C9 C8 122.3(2)
C9 C10 C11 120.5(3)
C9 C10 H10 119.8
C11 C10 H10 119.8
C12 C11 C10 119.9(3)
C12 C11 H11 120.0
C10 C11 H11 120.0
C13 C12 C11 120.6(3)
C13 C12 H12 119.7
C11 C12 H12 119.7
C12 C13 C14 119.7(2)
C12 C13 H13 120.2
C14 C13 H13 120.2
C13 C14 C9 120.7(2)
C13 C14 H14 119.6
C9 C14 H14 119.6
C8 C15 H151 110(2)
C8 C15 H152 110(2)
H151 C15 H152 114(3)
C8 C15 H153 107.5(18)
H151 C15 H153 106(3)
H152 C15 H153 109(3)

loop_
_geom_bond_atom_site_label_1
_geom_bond_atom_site_label_2
_geom_bond_distance
P1 O5 1.5012(16)
P1 O4 1.5048(15)
P1 C7 1.841(2)
P1 H1 1.297(16)
C7 O3 1.418(3)
C7 C5 1.512(3)
C7 H7 1.06(2)
O3 H31 0.81(3)
C5 C4 1.384(3)
C5 C6 1.389(3)
C4 C3 1.393(4)
C4 H4 0.9300
C3 C2 1.373(4)
C3 H3 0.9300
C2 C1 1.369(4)
C2 H2 0.9300
C1 C6 1.382(3)
C1 N1 1.474(4)
C6 H6 0.9300
N1 O1 1.220(4)
N1 O2 1.223(3)
N2 C8 1.495(3)
N2 H21 0.94(2)
N2 H22 0.89(3)
N2 H23 0.92(3)
C8 C9 1.507(3)
C8 C15 1.515(4)
C8 H8 1.00(2)
C9 C10 1.383(3)
C9 C14 1.386(3)
C10 C11 1.385(4)
C10 H10 0.9300
C11 C12 1.367(4)
C11 H11 0.9300
C12 C13 1.367(4)
C12 H12 0.9300
C13 C14 1.384(3)
C13 H13 0.9300
C14 H14 0.9300
C15 H151 0.95(3)
C15 H152 0.95(3)
C15 H153 1.06(3)

loop_
_geom_torsion_atom_site_label_1
_geom_torsion_atom_site_label_2
_geom_torsion_atom_site_label_3
_geom_torsion_atom_site_label_4
_geom_torsion
O5 P1 C7 O3 -164.71(14)
O4 P1 C7 O3 66.63(16)
O5 P1 C7 C5 -44.68(18)
O4 P1 C7 C5 -173.34(14)
O3 C7 C5 C4 17.2(3)
P1 C7 C5 C4 -101.6(2)
O3 C7 C5 C6 -166.69(19)
P1 C7 C5 C6 74.5(2)
C6 C5 C4 C3 -0.7(3)
C7 C5 C4 C3 175.4(2)
C5 C4 C3 C2 0.6(4)
C4 C3 C2 C1 -0.2(4)
C3 C2 C1 C6 0.0(4)
C3 C2 C1 N1 -178.9(2)
C2 C1 C6 C5 -0.1(4)
N1 C1 C6 C5 178.8(2)
C4 C5 C6 C1 0.5(3)
C7 C5 C6 C1 -175.7(2)
C2 C1 N1 O1 -10.2(4)
C6 C1 N1 O1 170.8(3)
C2 C1 N1 O2 169.2(3)
C6 C1 N1 O2 -9.8(4)
N2 C8 C9 C10 141.1(2)
C15 C8 C9 C10 -95.9(3)
N2 C8 C9 C14 -39.0(3)
C15 C8 C9 C14 84.0(3)
C14 C9 C10 C11 -0.1(4)
C8 C9 C10 C11 179.8(2)
C9 C10 C11 C12 0.7(4)
C10 C11 C12 C13 -0.2(5)
C11 C12 C13 C14 -0.8(5)
C12 C13 C14 C9 1.4(4)
C10 C9 C14 C13 -0.9(4)
C8 C9 C14 C13 179.2(2)
